data_1521058
loop_
_publ_author_name
'Fukami, T.'
'Chen, R.-H.'

_publ_section_title
;
 Refinement of crystal structures at room temperature and structural phase
 transitions for (N H4)4 H2 (Se O4)3 and (N D4)4 D2 (Se O4)3 crystals
;
_journal_name_full 'Physica Status Solidi, Sectio B: Basic Research'
_journal_page_first 219
_journal_page_last 227
_journal_volume 214
_journal_year 1999
_chemical_formula_sum 'D18 N4 O12 Se3'
_chemical_name_systematic '(N D4)4 D2 (Se O4)3'
_space_group_IT_number 2
_symmetry_space_group_name_Hall '-P 1'
_symmetry_space_group_name_H-M 'P -1'
_cell_angle_alpha 113.963
_cell_angle_beta 93.557
_cell_angle_gamma 107.616
_cell_formula_units_Z 2
_cell_length_a 7.7164
_cell_length_b 10.3566
_cell_length_c 10.4956
_cell_volume 713.863
_citation_journal_id_ASTM PSSBBD
_cod_data_source_file Fukami_PSSBBD_1999_733.cif
_cod_data_source_block D18N4O12Se3
_cod_original_cell_volume 713.8634
_cod_database_code 1521058

loop_
_symmetry_equiv_pos_as_xyz
x,y,z
-x,-y,-z

loop_
_atom_site_label
_atom_site_type_symbol
_atom_site_fract_x
_atom_site_fract_y
_atom_site_fract_z
_atom_site_occupancy
_atom_site_U_iso_or_equiv
O11 O-2 0.0543 0.223 0.9823 1 0.0
D9 D+1 0.399 0.035 0.18 1 0.0
D4 D+1 0.217 0.523 -0.051 1 0.0
O8 O-2 0.6228 0.7533 0.7041 1 0.0
D7 D+1 0.362 0.908 0.193 1 0.0
O12 O-2 0.0218 0.0113 0.7249 1 0.0
D1 D+1 0.02 0.07 0.69 1 0.0
O6 O-2 0.3461 0.7189 0.8401 1 0.0
D18 D+1 0.225 0.18 0.562 1 0.0
D15 D+1 0.381 0.161 0.565 1 0.0
Se3 Se+6 0.1708 0.13152 0.88548 1 0.0
D14 D+1 0.12 0.295 0.288 1 0.0
O9 O-2 0.3448 0.244 0.859 1 0.0
N2 N-3 0.3733 0.9414 0.1341 1 0.0
D3 D+1 0.261 0.438 -0.028 1 0.0
D6 D+1 0.206 0.528 0.073 1 0.0
N1 N-3 0.2738 0.5345 0.0102 1 0.0
Se2 Se+6 0.45455 0.63316 0.72799 1 0.0
D5 D+1 0.366 0.586 0.023 1 0.0
O1 O-2 0.3319 0.831 0.3408 1 0.0
D17 D+1 0.404 0.298 0.623 1 0.0
O10 O-2 0.2276 0.019 0.9329 1 0.0
D16 D+1 0.347 0.209 0.481 1 0.0
D10 D+1 0.312 0.9 0.079 1 0.0
N4 N-3 0.3482 0.1992 0.5465 1 0.0
Se1 Se+6 0.14439 0.7302 0.36659 1 0.0
D2 D+1 0.274 0.588 0.546 1 0.0
D13 D+1 -0.025 0.314 0.348 1 0.0
O5 O-2 0.5164 0.5148 0.7622 1 0.0
O2 O-2 0.0505 0.5666 0.2288 1 0.0
O7 O-2 0.302 0.5234 0.5671 1 0.0
D11 D+1 -0.055 0.224 0.202 1 0.0
D12 D+1 0.029 0.371 0.264 1 0.0
O4 O-2 0.1938 0.7077 0.5071 1 0.0
N3 N-3 0.0221 0.2945 0.2739 1 0.0
O3 O-2 0.0046 0.823 0.3968 1 0.0
D8 D+1 0.47 0.945 0.112 1 0.0
